data_4038174
loop_
_publ_author_name
'Guo, Kai'
'Liu, Xin'
'Zhou, Ting-Ting'
'Liu, Yan-Chun'
'Liu, Yan'
'Shi, Qiu-Mei'
'Li, Xiao-Nian'
'Li, Sheng-Hong'

_publ_section_title
;
 Gentianelloids A and B: Immunosuppressive 10,11-<i>seco</i>-Gentianellane
 Sesterterpenoids from the Traditional Uighur Medicine <i>Gentianella
 turkestanorum</i>.
;
_journal_name_full 'The Journal of organic chemistry'
_journal_paper_doi 10.1021/acs.joc.0c00272
_journal_year 2020
_chemical_absolute_configuration ad
_chemical_formula_moiety 'C25 H40 O4'
_chemical_formula_sum 'C25 H40 O4'
_chemical_formula_weight 404.57
_space_group_crystal_system monoclinic
_space_group_IT_number 4
_space_group_name_Hall 'P 2yb'
_space_group_name_H-M_alt 'P 1 21 1'
_atom_sites_solution_hydrogens geom
_atom_sites_solution_primary direct
_atom_sites_solution_secondary difmap
_audit_creation_method SHELXL-2014/7
_cell_angle_alpha 90
_cell_angle_beta 91.513(8)
_cell_angle_gamma 90
_cell_formula_units_Z 2
_cell_length_a 6.1564(14)
_cell_length_b 11.762(3)
_cell_length_c 16.182(4)
_cell_measurement_reflns_used 8036
_cell_measurement_temperature 100(2)
_cell_measurement_theta_max 69.40
_cell_measurement_theta_min 2.73
_cell_volume 1171.4(5)
_computing_cell_refinement 'Bruker SAINT'
_computing_data_collection 'Bruker APEX2'
_computing_data_reduction 'Bruker SAINT'
_computing_molecular_graphics 'Bruker SHELXTL'
_computing_publication_material 'Bruker SHELXTL'
_computing_structure_refinement 'SHELXL-2014 (Sheldrick 2014)'
_computing_structure_solution 'SHELXS-97 (Sheldrick 2008)'
_diffrn_ambient_temperature 100(2)
_diffrn_measured_fraction_theta_full 0.970
_diffrn_measured_fraction_theta_max 0.952
_diffrn_measurement_device_type 'Bruker APEX-II CCD'
_diffrn_measurement_method '\f and \w scans'
_diffrn_radiation_type CuK\a
_diffrn_radiation_wavelength 1.54178
_diffrn_reflns_av_R_equivalents 0.0590
_diffrn_reflns_av_unetI/netI 0.0764
_diffrn_reflns_Laue_measured_fraction_full 0.970
_diffrn_reflns_Laue_measured_fraction_max 0.952
_diffrn_reflns_limit_h_max 7
_diffrn_reflns_limit_h_min -7
_diffrn_reflns_limit_k_max 14
_diffrn_reflns_limit_k_min -14
_diffrn_reflns_limit_l_max 19
_diffrn_reflns_limit_l_min -18
_diffrn_reflns_number 8087
_diffrn_reflns_point_group_measured_fraction_full 0.824
_diffrn_reflns_point_group_measured_fraction_max 0.802
_diffrn_reflns_theta_full 67.679
_diffrn_reflns_theta_max 69.601
_diffrn_reflns_theta_min 2.732
_diffrn_source 'fine-focus sealed tube'
_exptl_absorpt_coefficient_mu 0.596
_exptl_absorpt_correction_type multi-scan
_exptl_absorpt_process_details sadabs
_exptl_crystal_colour colourless
_exptl_crystal_density_diffrn 1.147
_exptl_crystal_description needle
_exptl_crystal_F_000 444
_exptl_crystal_size_max 0.620
_exptl_crystal_size_mid 0.100
_exptl_crystal_size_min 0.080
_exptl_transmission_factor_max 0.7532
_exptl_transmission_factor_min 0.5015
_refine_diff_density_max 0.677
_refine_diff_density_min -0.577
_refine_diff_density_rms 0.146
_refine_ls_abs_structure_details
;
 Flack x determined using 1166 quotients [(I+)-(I-)]/[(I+)+(I-)]
 (Parsons, Flack and Wagner, Acta Cryst. B69 (2013) 249-259).
;
_refine_ls_abs_structure_Flack 0.01(15)
_refine_ls_extinction_method none
_refine_ls_goodness_of_fit_ref 1.346
_refine_ls_hydrogen_treatment constr
_refine_ls_matrix_type full
_refine_ls_number_parameters 269
_refine_ls_number_reflns 3553
_refine_ls_number_restraints 1
_refine_ls_restrained_S_all 1.346
_refine_ls_R_factor_all 0.1088
_refine_ls_R_factor_gt 0.1046
_refine_ls_shift/su_max 0.000
_refine_ls_shift/su_mean 0.000
_refine_ls_structure_factor_coef Fsqd
_refine_ls_weighting_details 'w=1/[\s^2^(Fo^2^)+(0.2000P)^2^] where P=(Fo^2^+2Fc^2^)/3'
_refine_ls_weighting_scheme calc
_refine_ls_wR_factor_gt 0.2668
_refine_ls_wR_factor_ref 0.2909
_reflns_Friedel_coverage 0.601
_reflns_Friedel_fraction_full 0.662
_reflns_Friedel_fraction_max 0.636
_reflns_number_gt 3372
_reflns_number_total 3553
_reflns_threshold_expression 'I > 2\s(I)'
_cod_data_source_file jo0c00272_si_003.cif
_cod_data_source_block cu_gt421_0m
_cod_original_sg_symbol_H-M 'P 21'
_cod_database_code 4038174
_shelx_shelxl_version_number 2014/7
_shelx_space_group_comment
;
The symmetry employed for this shelxl refinement is uniquely defined
by the following loop, which should always be used as a source of
symmetry information in preference to the above space-group names.
They are only intended as comments.
;
_shelx_estimated_absorpt_t_min 0.709
_shelx_estimated_absorpt_t_max 0.954

loop_
_space_group_symop_operation_xyz
'x, y, z'
'-x, y+1/2, -z'

loop_
_atom_site_label
_atom_site_type_symbol
_atom_site_fract_x
_atom_site_fract_y
_atom_site_fract_z
_atom_site_U_iso_or_equiv
_atom_site_adp_type
_atom_site_occupancy
_atom_site_site_symmetry_order
_atom_site_calc_flag
_atom_site_refinement_flags_posn
_atom_site_refinement_flags_adp
_atom_site_refinement_flags_occupancy
_atom_site_disorder_assembly
_atom_site_disorder_group
O1 O 0.5598(8) 0.0543(5) 0.5884(3) 0.0514(13) Uani 1 1 d . . . . .
O2 O 0.3008(7) -0.1473(4) 0.0073(3) 0.0397(10) Uani 1 1 d . . . . .
O3 O 0.5366(7) 0.4893(4) 0.1812(3) 0.0423(10) Uani 1 1 d . . . . .
O4 O 0.7062(5) 0.2848(3) 0.1701(2) 0.0283(9) Uani 1 1 d . . . . .
H4 H 0.7184 0.2535 0.1238 0.042 Uiso 1 1 calc R U . . .
C1 C 0.1120(13) 0.3965(7) 0.5870(5) 0.0558(18) Uani 1 1 d . . . . .
H1A H 0.1810 0.4376 0.5420 0.084 Uiso 1 1 calc R U . . .
H1B H 0.1688 0.4249 0.6402 0.084 Uiso 1 1 calc R U . . .
H1C H -0.0455 0.4083 0.5834 0.084 Uiso 1 1 calc R U . . .
C2 C 0.1607(8) 0.2724(5) 0.5799(3) 0.0338(13) Uani 1 1 d . . . . .
H2 H 0.0924 0.2446 0.5269 0.041 Uiso 1 1 calc R U . . .
C3 C 0.4034(8) 0.2431(5) 0.5789(3) 0.0326(12) Uani 1 1 d . . . . .
H3 H 0.4734 0.2841 0.6268 0.039 Uiso 1 1 calc R U . . .
C4 C 0.5333(8) 0.2746(5) 0.5028(3) 0.0305(12) Uani 1 1 d . . . . .
H4A H 0.5345 0.3584 0.4969 0.037 Uiso 1 1 calc R U . . .
H4B H 0.6855 0.2492 0.5116 0.037 Uiso 1 1 calc R U . . .
C5 C 0.4428(7) 0.2225(5) 0.4236(3) 0.0308(12) Uani 1 1 d . . . . .
H5A H 0.2882 0.2445 0.4163 0.037 Uiso 1 1 calc R U . . .
H5B H 0.4490 0.1387 0.4283 0.037 Uiso 1 1 calc R U . . .
C6 C 0.5666(7) 0.2595(5) 0.3464(3) 0.0289(11) Uani 1 1 d . . . . .
H6 H 0.5601 0.3444 0.3444 0.035 Uiso 1 1 calc R U . . .
C7 C 0.4483(7) 0.2158(4) 0.2668(3) 0.0212(10) Uani 1 1 d . . . . .
H7 H 0.2896 0.2210 0.2778 0.025 Uiso 1 1 calc R U . . .
C8 C 0.4924(8) 0.0888(4) 0.2482(3) 0.0255(11) Uani 1 1 d . . . . .
H8A H 0.6483 0.0785 0.2366 0.031 Uiso 1 1 calc R U . . .
H8B H 0.4595 0.0428 0.2976 0.031 Uiso 1 1 calc R U . . .
C9 C 0.3555(8) 0.0464(5) 0.1747(3) 0.0278(11) Uani 1 1 d . . . . .
C10 C 0.3994(7) 0.1220(4) 0.0997(3) 0.0245(11) Uani 1 1 d . . . . .
H10 H 0.5605 0.1201 0.0933 0.029 Uiso 1 1 calc R U . . .
C11 C 0.3039(8) 0.0599(5) 0.0236(3) 0.0285(11) Uani 1 1 d . . . . .
H11 H 0.4050 0.0731 -0.0228 0.034 Uiso 1 1 calc R U . . .
C12 C 0.0757(8) 0.0986(6) -0.0066(4) 0.0399(14) Uani 1 1 d . . . . .
H12 H 0.0079 0.1411 0.0396 0.048 Uiso 1 1 calc R U . . .
C13 C -0.0790(10) 0.0009(8) -0.0321(5) 0.0557(19) Uani 1 1 d . . . . .
H13A H -0.0160 -0.0424 -0.0773 0.084 Uiso 1 1 calc R U . . .
H13B H -0.2195 0.0325 -0.0505 0.084 Uiso 1 1 calc R U . . .
H13C H -0.0999 -0.0494 0.0153 0.084 Uiso 1 1 calc R U . . .
C14 C 0.4107(9) 0.1169(6) 0.6003(3) 0.0400(15) Uani 1 1 d . . . . .
C15 C 0.1970(10) 0.0866(7) 0.6409(5) 0.0520(18) Uani 1 1 d . . . . .
H15A H 0.1110 0.0334 0.6057 0.062 Uiso 1 1 calc R U . . .
H15B H 0.2250 0.0506 0.6955 0.062 Uiso 1 1 calc R U . . .
C16 C 0.0802(10) 0.1955(9) 0.6504(4) 0.057(2) Uani 1 1 d . . . . .
H16A H 0.1148 0.2300 0.7050 0.069 Uiso 1 1 calc R U . . .
H16B H -0.0788 0.1838 0.6451 0.069 Uiso 1 1 calc R U . . .
C17 C 0.3314(7) -0.0646(6) 0.0506(3) 0.0322(12) Uani 1 1 d . . . . .
C18 C 0.4161(9) -0.0692(5) 0.1397(3) 0.0355(13) Uani 1 1 d . . . . .
H18A H 0.5754 -0.0806 0.1422 0.043 Uiso 1 1 calc R U . . .
H18B H 0.3458 -0.1314 0.1703 0.043 Uiso 1 1 calc R U . . .
C19 C 0.1016(13) 0.1808(7) -0.0781(4) 0.0525(17) Uani 1 1 d . . . . .
H19A H -0.0373 0.2189 -0.0901 0.079 Uiso 1 1 calc R U . . .
H19B H 0.1465 0.1389 -0.1271 0.079 Uiso 1 1 calc R U . . .
H19C H 0.2121 0.2377 -0.0632 0.079 Uiso 1 1 calc R U . . .
C20 C 0.3436(7) 0.2463(4) 0.1152(3) 0.0237(10) Uani 1 1 d . . . . .
H20A H 0.1872 0.2538 0.1269 0.028 Uiso 1 1 calc R U . . .
H20B H 0.3746 0.2923 0.0657 0.028 Uiso 1 1 calc R U . . .
C21 C 0.4835(7) 0.2893(4) 0.1905(3) 0.0252(11) Uani 1 1 d . . . . .
C22 C 0.4193(8) 0.4153(4) 0.2038(3) 0.0272(11) Uani 1 1 d . . . . .
C23 C 0.2082(9) 0.4408(6) 0.2443(3) 0.0372(13) Uani 1 1 d . . . . .
H23A H 0.1691 0.5205 0.2345 0.056 Uiso 1 1 calc R U . . .
H23B H 0.2238 0.4271 0.3039 0.056 Uiso 1 1 calc R U . . .
H23C H 0.0940 0.3915 0.2209 0.056 Uiso 1 1 calc R U . . .
C24 C 0.1126(8) 0.0417(5) 0.1965(3) 0.0308(12) Uani 1 1 d . . . . .
H24A H 0.0948 -0.0064 0.2453 0.046 Uiso 1 1 calc R U . . .
H24B H 0.0282 0.0100 0.1498 0.046 Uiso 1 1 calc R U . . .
H24C H 0.0608 0.1187 0.2083 0.046 Uiso 1 1 calc R U . . .
C25 C 0.8069(8) 0.2274(5) 0.3533(3) 0.0314(12) Uani 1 1 d . . . . .
H25A H 0.8204 0.1462 0.3661 0.047 Uiso 1 1 calc R U . . .
H25B H 0.8778 0.2719 0.3975 0.047 Uiso 1 1 calc R U . . .
H25C H 0.8765 0.2434 0.3008 0.047 Uiso 1 1 calc R U . . .

loop_
_atom_site_aniso_label
_atom_site_aniso_U_11
_atom_site_aniso_U_22
_atom_site_aniso_U_33
_atom_site_aniso_U_23
_atom_site_aniso_U_13
_atom_site_aniso_U_12
O1 0.038(2) 0.065(3) 0.050(2) 0.011(2) -0.0144(18) 0.017(2)
O2 0.034(2) 0.043(2) 0.042(2) -0.0146(18) -0.0050(16) 0.0033(18)
O3 0.039(2) 0.040(2) 0.047(2) 0.0095(18) -0.0108(17) -0.005(2)
O4 0.0129(16) 0.044(2) 0.0274(16) 0.0059(15) -0.0040(12) 0.0010(14)
C1 0.047(4) 0.059(4) 0.061(4) -0.008(4) -0.002(3) 0.018(4)
C2 0.018(2) 0.050(3) 0.032(2) -0.008(2) -0.0077(18) -0.010(2)
C3 0.020(2) 0.053(3) 0.024(2) -0.001(2) -0.0108(16) -0.003(2)
C4 0.016(2) 0.047(3) 0.028(2) 0.001(2) -0.0073(17) -0.004(2)
C5 0.014(2) 0.047(3) 0.031(2) 0.005(2) -0.0077(18) 0.002(2)
C6 0.014(2) 0.040(3) 0.033(2) -0.003(2) -0.0031(17) -0.004(2)
C7 0.0089(18) 0.029(2) 0.026(2) -0.0024(18) -0.0059(15) -0.0026(18)
C8 0.018(2) 0.029(2) 0.029(2) -0.0051(19) -0.0078(18) -0.004(2)
C9 0.017(2) 0.038(3) 0.027(2) -0.003(2) -0.0024(17) -0.001(2)
C10 0.0095(18) 0.035(3) 0.029(2) -0.010(2) -0.0063(16) -0.0072(19)
C11 0.017(2) 0.039(3) 0.029(2) -0.006(2) -0.0050(17) 0.002(2)
C12 0.019(2) 0.060(3) 0.040(3) -0.019(3) -0.013(2) -0.001(3)
C13 0.022(3) 0.081(5) 0.063(4) -0.022(4) -0.017(3) -0.006(3)
C14 0.029(3) 0.061(4) 0.030(3) 0.009(3) -0.013(2) 0.001(3)
C15 0.032(3) 0.065(4) 0.059(4) 0.030(3) -0.013(3) 0.002(3)
C16 0.021(3) 0.110(7) 0.040(3) 0.015(4) -0.003(2) -0.006(4)
C17 0.013(2) 0.050(3) 0.034(3) -0.006(2) -0.0019(18) 0.002(2)
C18 0.029(3) 0.039(3) 0.039(3) -0.007(2) -0.004(2) -0.002(2)
C19 0.047(4) 0.055(4) 0.054(4) -0.006(3) -0.024(3) 0.011(3)
C20 0.014(2) 0.031(2) 0.027(2) -0.0044(19) -0.0097(16) -0.0012(19)
C21 0.014(2) 0.035(3) 0.027(2) 0.000(2) -0.0033(17) 0.0026(19)
C22 0.024(2) 0.033(3) 0.024(2) -0.0009(19) -0.0149(18) 0.003(2)
C23 0.028(3) 0.047(3) 0.036(3) -0.006(3) -0.013(2) 0.004(3)
C24 0.015(2) 0.044(3) 0.034(2) -0.003(2) -0.0012(18) -0.007(2)
C25 0.013(2) 0.048(3) 0.033(2) 0.000(2) -0.0156(17) 0.004(2)

loop_
_atom_type_symbol
_atom_type_description
_atom_type_scat_dispersion_real
_atom_type_scat_dispersion_imag
_atom_type_scat_source
C C 0.0181 0.0091 'International Tables Vol C Tables 4.2.6.8 and 6.1.1.4'
H H 0.0000 0.0000 'International Tables Vol C Tables 4.2.6.8 and 6.1.1.4'
O O 0.0492 0.0322 'International Tables Vol C Tables 4.2.6.8 and 6.1.1.4'

loop_
_geom_angle_atom_site_label_1
_geom_angle_atom_site_label_2
_geom_angle_atom_site_label_3
_geom_angle
_geom_angle_site_symmetry_1
_geom_angle_site_symmetry_3
_geom_angle_publ_flag
C21 O4 H4 109.5 . . ?
C2 C1 H1A 109.5 . . ?
C2 C1 H1B 109.5 . . ?
H1A C1 H1B 109.5 . . ?
C2 C1 H1C 109.5 . . ?
H1A C1 H1C 109.5 . . ?
H1B C1 H1C 109.5 . . ?
C1 C2 C3 114.6(5) . . ?
C1 C2 C16 116.5(6) . . ?
C3 C2 C16 102.0(5) . . ?
C1 C2 H2 107.8 . . ?
C3 C2 H2 107.8 . . ?
C16 C2 H2 107.8 . . ?
C14 C3 C4 113.9(5) . . ?
C14 C3 C2 103.8(5) . . ?
C4 C3 C2 118.9(4) . . ?
C14 C3 H3 106.5 . . ?
C4 C3 H3 106.5 . . ?
C2 C3 H3 106.5 . . ?
C5 C4 C3 113.2(4) . . ?
C5 C4 H4A 108.9 . . ?
C3 C4 H4A 108.9 . . ?
C5 C4 H4B 108.9 . . ?
C3 C4 H4B 108.9 . . ?
H4A C4 H4B 107.7 . . ?
C4 C5 C6 113.1(4) . . ?
C4 C5 H5A 109.0 . . ?
C6 C5 H5A 109.0 . . ?
C4 C5 H5B 109.0 . . ?
C6 C5 H5B 109.0 . . ?
H5A C5 H5B 107.8 . . ?
C25 C6 C5 111.6(4) . . ?
C25 C6 C7 114.3(4) . . ?
C5 C6 C7 110.4(4) . . ?
C25 C6 H6 106.7 . . ?
C5 C6 H6 106.7 . . ?
C7 C6 H6 106.7 . . ?
C21 C7 C8 111.1(4) . . ?
C21 C7 C6 114.3(4) . . ?
C8 C7 C6 113.5(4) . . ?
C21 C7 H7 105.7 . . ?
C8 C7 H7 105.7 . . ?
C6 C7 H7 105.7 . . ?
C9 C8 C7 111.7(4) . . ?
C9 C8 H8A 109.3 . . ?
C7 C8 H8A 109.3 . . ?
C9 C8 H8B 109.3 . . ?
C7 C8 H8B 109.3 . . ?
H8A C8 H8B 107.9 . . ?
C18 C9 C8 116.6(4) . . ?
C18 C9 C10 99.9(4) . . ?
C8 C9 C10 108.8(4) . . ?
C18 C9 C24 107.5(4) . . ?
C8 C9 C24 110.6(4) . . ?
C10 C9 C24 113.1(4) . . ?
C20 C10 C9 112.4(4) . . ?
C20 C10 C11 120.3(4) . . ?
C9 C10 C11 106.7(4) . . ?
C20 C10 H10 105.4 . . ?
C9 C10 H10 105.4 . . ?
C11 C10 H10 105.4 . . ?
C10 C11 C17 100.9(4) . . ?
C10 C11 C12 116.1(4) . . ?
C17 C11 C12 117.6(5) . . ?
C10 C11 H11 107.2 . . ?
C17 C11 H11 107.2 . . ?
C12 C11 H11 107.2 . . ?
C19 C12 C13 110.3(6) . . ?
C19 C12 C11 108.4(5) . . ?
C13 C12 C11 114.6(6) . . ?
C19 C12 H12 107.8 . . ?
C13 C12 H12 107.8 . . ?
C11 C12 H12 107.8 . . ?
C12 C13 H13A 109.5 . . ?
C12 C13 H13B 109.5 . . ?
H13A C13 H13B 109.5 . . ?
C12 C13 H13C 109.5 . . ?
H13A C13 H13C 109.5 . . ?
H13B C13 H13C 109.5 . . ?
O1 C14 C3 125.5(6) . . ?
O1 C14 C15 126.7(7) . . ?
C3 C14 C15 107.8(5) . . ?
C16 C15 C14 105.5(6) . . ?
C16 C15 H15A 110.6 . . ?
C14 C15 H15A 110.6 . . ?
C16 C15 H15B 110.6 . . ?
C14 C15 H15B 110.6 . . ?
H15A C15 H15B 108.8 . . ?
C15 C16 C2 105.3(5) . . ?
C15 C16 H16A 110.7 . . ?
C2 C16 H16A 110.7 . . ?
C15 C16 H16B 110.7 . . ?
C2 C16 H16B 110.7 . . ?
H16A C16 H16B 108.8 . . ?
O2 C17 C18 124.3(6) . . ?
O2 C17 C11 126.0(5) . . ?
C18 C17 C11 109.6(5) . . ?
C17 C18 C9 103.9(5) . . ?
C17 C18 H18A 111.0 . . ?
C9 C18 H18A 111.0 . . ?
C17 C18 H18B 111.0 . . ?
C9 C18 H18B 111.0 . . ?
H18A C18 H18B 109.0 . . ?
C12 C19 H19A 109.5 . . ?
C12 C19 H19B 109.5 . . ?
H19A C19 H19B 109.5 . . ?
C12 C19 H19C 109.5 . . ?
H19A C19 H19C 109.5 . . ?
H19B C19 H19C 109.5 . . ?
C10 C20 C21 108.5(4) . . ?
C10 C20 H20A 110.0 . . ?
C21 C20 H20A 110.0 . . ?
C10 C20 H20B 110.0 . . ?
C21 C20 H20B 110.0 . . ?
H20A C20 H20B 108.4 . . ?
O4 C21 C7 109.0(4) . . ?
O4 C21 C22 108.6(4) . . ?
C7 C21 C22 112.8(4) . . ?
O4 C21 C20 108.9(4) . . ?
C7 C21 C20 111.2(4) . . ?
C22 C21 C20 106.3(4) . . ?
O3 C22 C23 121.6(5) . . ?
O3 C22 C21 119.8(5) . . ?
C23 C22 C21 118.6(5) . . ?
C22 C23 H23A 109.5 . . ?
C22 C23 H23B 109.5 . . ?
H23A C23 H23B 109.5 . . ?
C22 C23 H23C 109.5 . . ?
H23A C23 H23C 109.5 . . ?
H23B C23 H23C 109.5 . . ?
C9 C24 H24A 109.5 . . ?
C9 C24 H24B 109.5 . . ?
H24A C24 H24B 109.5 . . ?
C9 C24 H24C 109.5 . . ?
H24A C24 H24C 109.5 . . ?
H24B C24 H24C 109.5 . . ?
C6 C25 H25A 109.5 . . ?
C6 C25 H25B 109.5 . . ?
H25A C25 H25B 109.5 . . ?
C6 C25 H25C 109.5 . . ?
H25A C25 H25C 109.5 . . ?
H25B C25 H25C 109.5 . . ?

loop_
_geom_bond_atom_site_label_1
_geom_bond_atom_site_label_2
_geom_bond_distance
_geom_bond_site_symmetry_2
_geom_bond_publ_flag
O1 C14 1.196(8) . ?
O2 C17 1.210(8) . ?
O3 C22 1.195(7) . ?
O4 C21 1.420(5) . ?
O4 H4 0.8400 . ?
C1 C2 1.495(10) . ?
C1 H1A 0.9800 . ?
C1 H1B 0.9800 . ?
C1 H1C 0.9800 . ?
C2 C3 1.534(7) . ?
C2 C16 1.547(9) . ?
C2 H2 1.0000 . ?
C3 C14 1.524(10) . ?
C3 C4 1.531(7) . ?
C3 H3 1.0000 . ?
C4 C5 1.514(7) . ?
C4 H4A 0.9900 . ?
C4 H4B 0.9900 . ?
C5 C6 1.542(6) . ?
C5 H5A 0.9900 . ?
C5 H5B 0.9900 . ?
C6 C25 1.528(6) . ?
C6 C7 1.551(6) . ?
C6 H6 1.0000 . ?
C7 C21 1.527(6) . ?
C7 C8 1.549(7) . ?
C7 H7 1.0000 . ?
C8 C9 1.524(7) . ?
C8 H8A 0.9900 . ?
C8 H8B 0.9900 . ?
C9 C18 1.523(8) . ?
C9 C10 1.535(7) . ?
C9 C24 1.546(6) . ?
C10 C20 1.524(7) . ?
C10 C11 1.535(6) . ?
C10 H10 1.0000 . ?
C11 C17 1.536(8) . ?
C11 C12 1.544(7) . ?
C11 H11 1.0000 . ?
C12 C19 1.520(11) . ?
C12 C13 1.542(10) . ?
C12 H12 1.0000 . ?
C13 H13A 0.9800 . ?
C13 H13B 0.9800 . ?
C13 H13C 0.9800 . ?
C14 C15 1.529(8) . ?
C15 C16 1.479(13) . ?
C15 H15A 0.9900 . ?
C15 H15B 0.9900 . ?
C16 H16A 0.9900 . ?
C16 H16B 0.9900 . ?
C17 C18 1.521(7) . ?
C18 H18A 0.9900 . ?
C18 H18B 0.9900 . ?
C19 H19A 0.9800 . ?
C19 H19B 0.9800 . ?
C19 H19C 0.9800 . ?
C20 C21 1.557(6) . ?
C20 H20A 0.9900 . ?
C20 H20B 0.9900 . ?
C21 C22 1.550(7) . ?
C22 C23 1.501(8) . ?
C23 H23A 0.9800 . ?
C23 H23B 0.9800 . ?
C23 H23C 0.9800 . ?
C24 H24A 0.9800 . ?
C24 H24B 0.9800 . ?
C24 H24C 0.9800 . ?
C25 H25A 0.9800 . ?
C25 H25B 0.9800 . ?
C25 H25C 0.9800 . ?

loop_
_geom_hbond_atom_site_label_D
_geom_hbond_atom_site_label_H
_geom_hbond_atom_site_label_A
_geom_hbond_distance_DH
_geom_hbond_distance_HA
_geom_hbond_distance_DA
_geom_hbond_angle_DHA
_geom_hbond_site_symmetry_A
C23 H23B O1 0.98 2.63 3.309(7) 126.3 2_656
C20 H20B O2 0.99 2.45 3.243(6) 136.4 2_655
C15 H15B O3 0.99 2.55 3.468(8) 154.4 2_646
O4 H4 O2 0.84 2.42 2.978(5) 124.6 2_655
C23 H23B O1 0.98 2.63 3.309(7) 126.3 2_656
C20 H20B O2 0.99 2.45 3.243(6) 136.4 2_655
C15 H15B O3 0.99 2.55 3.468(8) 154.4 2_646
O4 H4 O2 0.84 2.42 2.978(5) 124.6 2_655
C23 H23B O1 0.98 2.63 3.309(7) 126.3 2_656
C20 H20B O2 0.99 2.45 3.243(6) 136.4 2_655
C15 H15B O3 0.99 2.55 3.468(8) 154.4 2_646
O4 H4 O2 0.84 2.42 2.978(5) 124.6 2_655
C23 H23B O1 0.98 2.63 3.309(7) 126.3 2_656
C20 H20B O2 0.99 2.45 3.243(6) 136.4 2_655
C15 H15B O3 0.99 2.55 3.468(8) 154.4 2_646
O4 H4 O2 0.84 2.42 2.978(5) 124.6 2_655
O4 H4 O2 0.84 2.42 2.978(5) 124.6 2_655
C15 H15B O3 0.99 2.55 3.468(8) 154.4 2_646
C20 H20B O2 0.99 2.45 3.243(6) 136.4 2_655
C23 H23B O1 0.98 2.63 3.309(7) 126.3 2_656
O4 H4 O2 0.84 2.42 2.978(5) 124.6 2_655
C15 H15B O3 0.99 2.55 3.468(8) 154.4 2_646
C20 H20B O2 0.99 2.45 3.243(6) 136.4 2_655
C23 H23B O1 0.98 2.63 3.309(7) 126.3 2_656
O4 H4 O2 0.84 2.42 2.978(5) 124.6 2_655
C15 H15B O3 0.99 2.55 3.468(8) 154.4 2_646
C20 H20B O2 0.99 2.45 3.243(6) 136.4 2_655
C23 H23B O1 0.98 2.63 3.309(7) 126.3 2_656

loop_
_geom_torsion_atom_site_label_1
_geom_torsion_atom_site_label_2
_geom_torsion_atom_site_label_3
_geom_torsion_atom_site_label_4
_geom_torsion
_geom_torsion_site_symmetry_1
_geom_torsion_site_symmetry_2
_geom_torsion_site_symmetry_3
_geom_torsion_site_symmetry_4
_geom_torsion_publ_flag
C1 C2 C3 C14 161.8(5) . . . . ?
C16 C2 C3 C14 35.0(6) . . . . ?
C1 C2 C3 C4 -70.4(7) . . . . ?
C16 C2 C3 C4 162.8(6) . . . . ?
C14 C3 C4 C5 65.1(6) . . . . ?
C2 C3 C4 C5 -57.9(7) . . . . ?
C3 C4 C5 C6 177.0(5) . . . . ?
C4 C5 C6 C25 59.0(6) . . . . ?
C4 C5 C6 C7 -172.8(4) . . . . ?
C25 C6 C7 C21 -81.2(5) . . . . ?
C5 C6 C7 C21 152.0(4) . . . . ?
C25 C6 C7 C8 47.6(6) . . . . ?
C5 C6 C7 C8 -79.2(5) . . . . ?
C21 C7 C8 C9 -55.4(5) . . . . ?
C6 C7 C8 C9 174.2(4) . . . . ?
C7 C8 C9 C18 168.1(4) . . . . ?
C7 C8 C9 C10 56.1(5) . . . . ?
C7 C8 C9 C24 -68.7(5) . . . . ?
C18 C9 C10 C20 177.8(4) . . . . ?
C8 C9 C10 C20 -59.6(5) . . . . ?
C24 C9 C10 C20 63.7(5) . . . . ?
C18 C9 C10 C11 43.9(4) . . . . ?
C8 C9 C10 C11 166.5(4) . . . . ?
C24 C9 C10 C11 -70.2(5) . . . . ?
C20 C10 C11 C17 -159.9(4) . . . . ?
C9 C10 C11 C17 -30.5(4) . . . . ?
C20 C10 C11 C12 -31.6(7) . . . . ?
C9 C10 C11 C12 97.9(5) . . . . ?
C10 C11 C12 C19 98.3(6) . . . . ?
C17 C11 C12 C19 -142.1(5) . . . . ?
C10 C11 C12 C13 -138.0(6) . . . . ?
C17 C11 C12 C13 -18.4(7) . . . . ?
C4 C3 C14 O1 31.4(7) . . . . ?
C2 C3 C14 O1 162.3(6) . . . . ?
C4 C3 C14 C15 -149.8(5) . . . . ?
C2 C3 C14 C15 -19.0(6) . . . . ?
O1 C14 C15 C16 173.1(6) . . . . ?
C3 C14 C15 C16 -5.6(7) . . . . ?
C14 C15 C16 C2 27.9(7) . . . . ?
C1 C2 C16 C15 -165.2(7) . . . . ?
C3 C2 C16 C15 -39.6(7) . . . . ?
C10 C11 C17 O2 -171.4(4) . . . . ?
C12 C11 C17 O2 61.2(6) . . . . ?
C10 C11 C17 C18 5.4(5) . . . . ?
C12 C11 C17 C18 -122.0(5) . . . . ?
O2 C17 C18 C9 -161.8(5) . . . . ?
C11 C17 C18 C9 21.3(5) . . . . ?
C8 C9 C18 C17 -155.4(4) . . . . ?
C10 C9 C18 C17 -38.5(4) . . . . ?
C24 C9 C18 C17 79.8(5) . . . . ?
C9 C10 C20 C21 59.4(5) . . . . ?
C11 C10 C20 C21 -173.7(4) . . . . ?
C8 C7 C21 O4 -65.0(5) . . . . ?
C6 C7 C21 O4 65.1(5) . . . . ?
C8 C7 C21 C22 174.4(4) . . . . ?
C6 C7 C21 C22 -55.6(5) . . . . ?
C8 C7 C21 C20 55.0(5) . . . . ?
C6 C7 C21 C20 -174.9(4) . . . . ?
C10 C20 C21 O4 63.5(5) . . . . ?
C10 C20 C21 C7 -56.6(5) . . . . ?
C10 C20 C21 C22 -179.6(3) . . . . ?
O4 C21 C22 O3 14.2(6) . . . . ?
C7 C21 C22 O3 135.1(5) . . . . ?
C20 C21 C22 O3 -102.8(5) . . . . ?
O4 C21 C22 C23 -166.4(4) . . . . ?
C7 C21 C22 C23 -45.5(6) . . . . ?
C20 C21 C22 C23 76.6(5) . . . . ?
